data_7701054
loop_
_publ_author_name
'Driscoll, Oliver J.'
'Hafford-Tear, Claudia H'
'McKeown, Paul'
'Stewart, Jack A.'
'Kociok-K\"ohn, Gabriele'
'Mahon, Mary F.'
'Jones, Matthew D.'

_publ_section_title
;
 The synthesis, characterisation and application of iron(iii)-acetate
 complexes for cyclic carbonate formation and the polymerisation of
 lactide.
;
_journal_issue 40
_journal_name_full 'Dalton transactions (Cambridge, England : 2003)'
_journal_page_first 15049
_journal_page_last 15058
_journal_paper_doi 10.1039/c9dt03327k
_journal_volume 48
_journal_year 2019
_chemical_formula_sum 'C28 H37 Fe N2 O4'
_chemical_formula_weight 521.44
_space_group_crystal_system monoclinic
_space_group_IT_number 14
_space_group_name_Hall '-P 2yn'
_space_group_name_H-M_alt 'P 1 21/n 1'
_symmetry_space_group_name_Hall '-P 2yn'
_symmetry_space_group_name_H-M 'P 1 21/n 1'
_atom_sites_solution_hydrogens geom
_audit_creation_method SHELXL-2017/1
_audit_update_record
;
2019-07-15 deposited with the CCDC.    2019-09-06 downloaded from the CCDC.
;
_cell_angle_alpha 90
_cell_angle_beta 96.933(3)
_cell_angle_gamma 90
_cell_formula_units_Z 4
_cell_length_a 17.5040(5)
_cell_length_b 8.2528(2)
_cell_length_c 17.7346(5)
_cell_measurement_reflns_used 7158
_cell_measurement_temperature 150(2)
_cell_measurement_theta_max 72.4120
_cell_measurement_theta_min 3.3540
_cell_volume 2543.15(12)
_computing_cell_refinement 'CrysAlisPro 1.171.38.43 (Rigaku OD, 2015)'
_computing_data_collection 'CrysAlisPro 1.171.38.43 (Rigaku OD, 2015)'
_computing_data_reduction 'CrysAlisPro 1.171.38.43 (Rigaku OD, 2015)'
_computing_molecular_graphics 'ORTEP3 for Windows - Farrugia, L. J. J. Appl. Crystallogr. 1997, 30, 565'
_computing_publication_material
;
 'WinGX publication routines, Farrugia, 
 L. J., J. Appl. Crystallogr., 1999, 32, 837-838
;
_computing_structure_refinement
;
 SHELXL-2016/6 (Sheldrick, 2016)
 Sheldrick GM (2008) Acta Crystallogr A64:112-122 and 
 C. B. H\"ubschle, G. M. Sheldrick and B. Dittrich
 ShelXle: a Qt graphical user interface for SHELXL
 J. Appl. Cryst., 44, (2011) 1281-1284.
;
_computing_structure_solution
; 
 SHELXT
 Sheldrick, G. M. (2008). Acta Cryst. A64, 112-122.
;
_diffrn_ambient_environment N~2~
_diffrn_ambient_temperature 150.00(10)
_diffrn_detector 'CCD plate'
_diffrn_detector_area_resol_mean 8.1150
_diffrn_detector_type EosS2
_diffrn_measured_fraction_theta_full 1.000
_diffrn_measured_fraction_theta_max 1.000
_diffrn_measurement_device 'four-circle diffractometer'
_diffrn_measurement_device_type 'SuperNova, Dual, Cu at home/near, EosS2'
_diffrn_radiation_monochromator mirror
_diffrn_radiation_probe x-ray
_diffrn_radiation_type 'Cu K\a'
_diffrn_radiation_wavelength 1.54184
_diffrn_reflns_av_R_equivalents 0.0393
_diffrn_reflns_av_unetI/netI 0.0397
_diffrn_reflns_Laue_measured_fraction_full 1.000
_diffrn_reflns_Laue_measured_fraction_max 1.000
_diffrn_reflns_limit_h_max 20
_diffrn_reflns_limit_h_min -21
_diffrn_reflns_limit_k_max 9
_diffrn_reflns_limit_k_min -6
_diffrn_reflns_limit_l_max 21
_diffrn_reflns_limit_l_min -21
_diffrn_reflns_number 17559
_diffrn_reflns_point_group_measured_fraction_full 1.000
_diffrn_reflns_point_group_measured_fraction_max 1.000
_diffrn_reflns_theta_full 67.684
_diffrn_reflns_theta_max 68.224
_diffrn_reflns_theta_min 3.351
_diffrn_source 'micro-focus sealed X-ray tube'
_diffrn_source_type 'SuperNova (Cu) X-ray Source'
_exptl_absorpt_coefficient_mu 5.049
_exptl_absorpt_correction_T_max 1.00000
_exptl_absorpt_correction_T_min 0.59193
_exptl_absorpt_correction_type multi-scan
_exptl_absorpt_process_details
;
CrysAlisPro 1.171.39.46 (Rigaku Oxford Diffraction, 2018)
Empirical absorption correction using spherical harmonics,
 implemented in SCALE3 ABSPACK scaling algorithm.
;
_exptl_crystal_colour purple
_exptl_crystal_density_diffrn 1.362
_exptl_crystal_description block
_exptl_crystal_F_000 1108
_exptl_crystal_size_max 0.050
_exptl_crystal_size_mid 0.020
_exptl_crystal_size_min 0.020
_refine_diff_density_max 0.315
_refine_diff_density_min -0.485
_refine_diff_density_rms 0.051
_refine_ls_extinction_method none
_refine_ls_goodness_of_fit_ref 1.032
_refine_ls_hydrogen_treatment constr
_refine_ls_matrix_type full
_refine_ls_number_parameters 321
_refine_ls_number_reflns 4645
_refine_ls_number_restraints 0
_refine_ls_restrained_S_all 1.032
_refine_ls_R_factor_all 0.0451
_refine_ls_R_factor_gt 0.0374
_refine_ls_shift/su_max 0.001
_refine_ls_shift/su_mean 0.000
_refine_ls_structure_factor_coef Fsqd
_refine_ls_weighting_details 'w=1/[\s^2^(Fo^2^)+(0.0498P)^2^+0.8890P] where P=(Fo^2^+2Fc^2^)/3'
_refine_ls_weighting_scheme calc
_refine_ls_wR_factor_gt 0.0938
_refine_ls_wR_factor_ref 0.0982
_reflns_Friedel_coverage 0.000
_reflns_number_gt 4105
_reflns_number_total 4645
_reflns_threshold_expression 'I > 2\s(I)'
_cod_data_source_file c9dt03327k2.cif
_cod_data_source_block Fe(6meso)OAc
_cod_depositor_comments 'Adding full bibliography for 7701052--7701059.cif.'
_cod_original_cell_volume 2543.16(12)
_cod_database_code 7701054
_shelx_shelxl_version_number 2017/1
_shelx_space_group_comment
;
The symmetry employed for this shelxl refinement is uniquely defined
by the following loop, which should always be used as a source of
symmetry information in preference to the above space-group names.
They are only intended as comments.
;
_shelx_estimated_absorpt_t_min 0.786
_shelx_estimated_absorpt_t_max 0.906
_oxdiff_exptl_absorpt_empirical_full_min 0.680
_oxdiff_exptl_absorpt_empirical_full_max 1.922
_oxdiff_exptl_absorpt_empirical_details
;
Empirical correction (ABSPACK) includes:
- Absorption correction using spherical harmonics
- Frame scaling
;

loop_
_space_group_symop_operation_xyz
'x, y, z'
'-x+1/2, y+1/2, -z+1/2'
'-x, -y, -z'
'x-1/2, -y-1/2, z-1/2'

loop_
_atom_site_label
_atom_site_type_symbol
_atom_site_fract_x
_atom_site_fract_y
_atom_site_fract_z
_atom_site_U_iso_or_equiv
_atom_site_adp_type
_atom_site_occupancy
_atom_site_site_symmetry_order
_atom_site_calc_flag
_atom_site_refinement_flags_posn
_atom_site_refinement_flags_adp
Fe1 Fe 0.54201(2) 0.27685(4) 0.76716(2) 0.01911(10) Uani 1 1 d . .
O1 O 0.61195(8) 0.16940(18) 0.71047(9) 0.0239(3) Uani 1 1 d . .
N1 N 0.61644(10) 0.5026(2) 0.76759(10) 0.0209(4) Uani 1 1 d . .
C1 C 0.39741(12) 0.1052(3) 0.71147(13) 0.0234(4) Uani 1 1 d . .
O2 O 0.46412(9) 0.11628(18) 0.75610(9) 0.0247(3) Uani 1 1 d . .
N2 N 0.47697(10) 0.4168(2) 0.67871(10) 0.0191(4) Uani 1 1 d . .
C2 C 0.33831(14) 0.0074(3) 0.73411(14) 0.0298(5) Uani 1 1 d . .
O3 O 0.58061(9) 0.2077(2) 0.87710(9) 0.0284(4) Uani 1 1 d . .
C3 C 0.26985(13) -0.0064(3) 0.68582(15) 0.0345(6) Uani 1 1 d . .
H23 H 0.230415 -0.074230 0.700622 0.041 Uiso 1 1 calc R U
O4 O 0.48413(9) 0.37663(19) 0.86041(9) 0.0285(4) Uani 1 1 d . .
C4 C 0.25666(13) 0.0749(3) 0.61680(15) 0.0334(6) Uani 1 1 d . .
C5 C 0.31486(13) 0.1734(3) 0.59654(14) 0.0290(5) Uani 1 1 d . .
H21 H 0.306731 0.231669 0.550077 0.035 Uiso 1 1 calc R U
C6 C 0.38503(12) 0.1896(3) 0.64220(13) 0.0237(5) Uani 1 1 d . .
C7 C 0.35138(15) -0.0795(3) 0.80935(15) 0.0380(6) Uani 1 1 d . .
H28A H 0.392839 -0.158958 0.808185 0.057 Uiso 1 1 calc R U
H28B H 0.304021 -0.135268 0.818783 0.057 Uiso 1 1 calc R U
H28C H 0.365781 -0.000833 0.849967 0.057 Uiso 1 1 calc R U
C8 C 0.18109(14) 0.0581(4) 0.56647(18) 0.0456(7) Uani 1 1 d . .
H27A H 0.176822 0.143816 0.527947 0.068 Uiso 1 1 calc R U
H27B H 0.138506 0.067559 0.597371 0.068 Uiso 1 1 calc R U
H27C H 0.178888 -0.047945 0.541450 0.068 Uiso 1 1 calc R U
C9 C 0.44764(12) 0.2955(3) 0.61830(12) 0.0223(4) Uani 1 1 d . .
H19A H 0.427710 0.354186 0.571333 0.027 Uiso 1 1 calc R U
H19B H 0.490929 0.226398 0.606598 0.027 Uiso 1 1 calc R U
C10 C 0.41248(12) 0.5199(3) 0.69873(12) 0.0235(4) Uani 1 1 d . .
H17A H 0.427407 0.577551 0.747240 0.028 Uiso 1 1 calc R U
H17B H 0.366343 0.453254 0.703703 0.028 Uiso 1 1 calc R U
C11 C 0.39652(13) 0.6407(3) 0.63300(13) 0.0286(5) Uani 1 1 d . .
H16A H 0.381625 0.747673 0.651850 0.034 Uiso 1 1 calc R U
H16B H 0.354677 0.600879 0.594968 0.034 Uiso 1 1 calc R U
C12 C 0.47319(13) 0.6528(3) 0.59804(13) 0.0267(5) Uani 1 1 d . .
H15A H 0.465902 0.620218 0.543914 0.032 Uiso 1 1 calc R U
H15B H 0.493517 0.764788 0.601855 0.032 Uiso 1 1 calc R U
C13 C 0.52845(12) 0.5349(2) 0.64533(11) 0.0205(4) Uani 1 1 d . .
H14 H 0.559292 0.475341 0.610298 0.025 Uiso 1 1 calc R U
C14 C 0.58425(12) 0.6212(2) 0.70674(12) 0.0216(4) Uani 1 1 d . .
H12 H 0.628661 0.660585 0.681194 0.026 Uiso 1 1 calc R U
C15 C 0.55459(14) 0.7682(3) 0.74916(14) 0.0276(5) Uani 1 1 d . .
H11A H 0.587603 0.864188 0.744403 0.033 Uiso 1 1 calc R U
H11B H 0.501150 0.795446 0.728148 0.033 Uiso 1 1 calc R U
C16 C 0.55799(14) 0.7162(3) 0.83227(13) 0.0292(5) Uani 1 1 d . .
H10A H 0.568775 0.809635 0.866916 0.035 Uiso 1 1 calc R U
H10B H 0.509220 0.664438 0.842383 0.035 Uiso 1 1 calc R U
C17 C 0.62363(13) 0.5964(3) 0.84091(13) 0.0262(5) Uani 1 1 d . .
H9A H 0.673692 0.653425 0.849176 0.031 Uiso 1 1 calc R U
H9B H 0.619491 0.523084 0.884421 0.031 Uiso 1 1 calc R U
C18 C 0.69573(12) 0.4469(3) 0.75540(13) 0.0253(5) Uani 1 1 d . .
H8A H 0.731196 0.540694 0.761251 0.030 Uiso 1 1 calc R U
H8B H 0.713855 0.366759 0.795123 0.030 Uiso 1 1 calc R U
C19 C 0.69917(12) 0.3719(3) 0.67884(12) 0.0217(4) Uani 1 1 d . .
C20 C 0.74392(12) 0.4384(3) 0.62669(13) 0.0244(5) Uani 1 1 d . .
H3 H 0.773072 0.533639 0.639678 0.029 Uiso 1 1 calc R U
C21 C 0.74649(12) 0.3672(3) 0.55585(13) 0.0244(5) Uani 1 1 d . .
C22 C 0.70286(13) 0.2270(3) 0.53878(13) 0.0244(5) Uani 1 1 d . .
H5 H 0.704015 0.177432 0.490585 0.029 Uiso 1 1 calc R U
C23 C 0.65795(12) 0.1575(3) 0.58954(12) 0.0223(4) Uani 1 1 d . .
C24 C 0.65585(12) 0.2318(3) 0.66071(13) 0.0210(4) Uani 1 1 d . .
C25 C 0.79593(14) 0.4377(3) 0.49993(14) 0.0330(5) Uani 1 1 d . .
H30A H 0.765176 0.512653 0.465784 0.049 Uiso 1 1 calc R U
H30B H 0.815357 0.350086 0.470164 0.049 Uiso 1 1 calc R U
H30C H 0.839375 0.496131 0.527526 0.049 Uiso 1 1 calc R U
C26 C 0.61338(14) 0.0037(3) 0.57046(14) 0.0314(5) Uani 1 1 d . .
H31A H 0.642869 -0.088997 0.592908 0.047 Uiso 1 1 calc R U
H31B H 0.604424 -0.009374 0.515177 0.047 Uiso 1 1 calc R U
H31C H 0.563871 0.009416 0.590892 0.047 Uiso 1 1 calc R U
C33 C 0.52494(14) 0.2799(3) 0.90277(13) 0.0272(5) Uani 1 1 d . .
C35 C 0.50725(16) 0.2485(4) 0.98216(15) 0.0406(7) Uani 1 1 d . .
H35A H 0.461538 0.179387 0.980550 0.061 Uiso 1 1 calc R U
H35B H 0.497530 0.351588 1.006698 0.061 Uiso 1 1 calc R U
H35C H 0.551110 0.193922 1.011101 0.061 Uiso 1 1 calc R U

loop_
_atom_site_aniso_label
_atom_site_aniso_U_11
_atom_site_aniso_U_22
_atom_site_aniso_U_33
_atom_site_aniso_U_23
_atom_site_aniso_U_13
_atom_site_aniso_U_12
Fe1 0.02106(18) 0.01676(17) 0.02025(17) 0.00129(12) 0.00554(12) 0.00081(12)
O1 0.0262(8) 0.0179(7) 0.0296(8) 0.0005(6) 0.0117(6) -0.0003(6)
N1 0.0231(9) 0.0192(9) 0.0210(9) -0.0027(7) 0.0048(7) -0.0013(7)
C1 0.0221(10) 0.0192(10) 0.0303(12) -0.0073(9) 0.0091(9) -0.0002(8)
O2 0.0260(8) 0.0204(8) 0.0284(8) 0.0024(6) 0.0061(6) -0.0027(6)
N2 0.0207(9) 0.0168(9) 0.0206(9) -0.0016(7) 0.0051(7) -0.0006(7)
C2 0.0315(12) 0.0220(11) 0.0400(13) -0.0072(10) 0.0202(10) -0.0010(9)
O3 0.0292(8) 0.0340(9) 0.0224(8) 0.0036(6) 0.0050(6) 0.0014(7)
C3 0.0238(11) 0.0282(13) 0.0552(16) -0.0137(11) 0.0196(11) -0.0051(9)
O4 0.0331(9) 0.0260(8) 0.0278(8) 0.0009(6) 0.0099(7) 0.0011(7)
C4 0.0231(11) 0.0307(13) 0.0474(15) -0.0160(11) 0.0090(10) 0.0013(9)
C5 0.0258(11) 0.0273(12) 0.0339(12) -0.0104(10) 0.0041(9) 0.0035(9)
C6 0.0225(11) 0.0217(11) 0.0282(11) -0.0080(9) 0.0079(9) 0.0001(9)
C7 0.0423(14) 0.0295(13) 0.0467(15) 0.0028(11) 0.0233(12) -0.0059(11)
C8 0.0241(13) 0.0460(16) 0.0661(19) -0.0185(14) 0.0024(12) -0.0006(11)
C9 0.0251(11) 0.0215(11) 0.0206(10) -0.0035(8) 0.0041(8) 0.0000(9)
C10 0.0233(10) 0.0212(11) 0.0270(11) -0.0022(9) 0.0069(9) 0.0027(8)
C11 0.0284(12) 0.0254(12) 0.0313(12) 0.0022(9) 0.0012(9) 0.0074(9)
C12 0.0311(12) 0.0229(11) 0.0260(11) 0.0050(9) 0.0032(9) 0.0008(9)
C13 0.0251(11) 0.0173(10) 0.0199(10) 0.0022(8) 0.0064(8) -0.0010(8)
C14 0.0260(11) 0.0160(10) 0.0235(11) 0.0022(8) 0.0058(8) -0.0010(8)
C15 0.0342(12) 0.0183(11) 0.0310(12) -0.0021(9) 0.0076(10) -0.0004(9)
C16 0.0347(13) 0.0262(12) 0.0278(12) -0.0072(9) 0.0082(10) -0.0021(10)
C17 0.0300(12) 0.0249(11) 0.0238(11) -0.0062(9) 0.0032(9) -0.0063(9)
C18 0.0209(10) 0.0251(11) 0.0299(12) -0.0024(9) 0.0027(8) -0.0009(9)
C19 0.0172(10) 0.0202(11) 0.0280(11) 0.0002(8) 0.0040(8) 0.0014(8)
C20 0.0186(10) 0.0219(11) 0.0328(12) 0.0014(9) 0.0041(9) -0.0006(8)
C21 0.0199(10) 0.0246(11) 0.0295(12) 0.0071(9) 0.0063(9) 0.0040(8)
C22 0.0235(11) 0.0265(12) 0.0237(11) 0.0018(9) 0.0045(9) 0.0075(9)
C23 0.0199(10) 0.0193(10) 0.0279(11) -0.0004(8) 0.0035(8) 0.0030(8)
C24 0.0193(10) 0.0196(10) 0.0247(11) 0.0029(8) 0.0052(8) 0.0043(8)
C25 0.0286(12) 0.0349(13) 0.0371(13) 0.0088(11) 0.0108(10) 0.0011(10)
C26 0.0373(13) 0.0247(12) 0.0339(13) -0.0062(10) 0.0118(10) -0.0039(10)
C33 0.0301(12) 0.0281(12) 0.0242(11) 0.0000(9) 0.0064(9) -0.0058(9)
C35 0.0393(15) 0.0572(18) 0.0273(14) 0.0040(11) 0.0118(11) -0.0073(12)

loop_
_atom_type_symbol
_atom_type_description
_atom_type_scat_dispersion_real
_atom_type_scat_dispersion_imag
_atom_type_scat_source
C C 0.0181 0.0091 'International Tables Vol C Tables 4.2.6.8 and 6.1.1.4'
H H 0.0000 0.0000 'International Tables Vol C Tables 4.2.6.8 and 6.1.1.4'
Fe Fe -1.1336 3.1974 'International Tables Vol C Tables 4.2.6.8 and 6.1.1.4'
N N 0.0311 0.0180 'International Tables Vol C Tables 4.2.6.8 and 6.1.1.4'
O O 0.0492 0.0322 'International Tables Vol C Tables 4.2.6.8 and 6.1.1.4'

loop_
_geom_angle_atom_site_label_1
_geom_angle_atom_site_label_2
_geom_angle_atom_site_label_3
_geom_angle
O2 Fe1 O1 96.93(7)
O2 Fe1 O3 93.09(7)
O1 Fe1 O3 102.29(7)
O2 Fe1 N2 89.38(7)
O1 Fe1 N2 100.53(7)
O3 Fe1 N2 156.57(6)
O2 Fe1 O4 87.06(6)
O1 Fe1 O4 163.52(7)
O3 Fe1 O4 61.43(6)
N2 Fe1 O4 95.48(6)
O2 Fe1 N1 168.18(7)
O1 Fe1 N1 88.77(6)
O3 Fe1 N1 95.81(7)
N2 Fe1 N1 79.38(7)
O4 Fe1 N1 90.38(6)
O2 Fe1 C33 86.41(7)
O1 Fe1 C33 133.31(7)
O3 Fe1 C33 31.13(7)
N2 Fe1 C33 126.12(7)
O4 Fe1 C33 30.69(7)
N1 Fe1 C33 97.23(7)
C24 O1 Fe1 128.88(13)
C18 N1 C17 107.41(17)
C18 N1 C14 111.47(16)
C17 N1 C14 105.54(16)
C18 N1 Fe1 106.74(12)
C17 N1 Fe1 114.36(13)
C14 N1 Fe1 111.33(12)
O2 C1 C6 121.09(19)
O2 C1 C2 119.4(2)
C6 C1 C2 119.5(2)
C1 O2 Fe1 132.67(14)
C10 N2 C13 103.41(15)
C10 N2 C9 110.20(16)
C13 N2 C9 108.69(15)
C10 N2 Fe1 118.73(13)
C13 N2 Fe1 110.23(12)
C9 N2 Fe1 105.36(12)
C3 C2 C1 118.6(2)
C3 C2 C7 122.2(2)
C1 C2 C7 119.1(2)
C33 O3 Fe1 91.79(14)
C4 C3 C2 122.8(2)
C4 C3 H23 118.6
C2 C3 H23 118.6
C33 O4 Fe1 86.06(13)
C5 C4 C3 117.6(2)
C5 C4 C8 121.3(3)
C3 C4 C8 121.1(2)
C4 C5 C6 122.0(2)
C4 C5 H21 119.0
C6 C5 H21 119.0
C5 C6 C1 119.5(2)
C5 C6 C9 120.9(2)
C1 C6 C9 119.6(2)
C2 C7 H28A 109.5
C2 C7 H28B 109.5
H28A C7 H28B 109.5
C2 C7 H28C 109.5
H28A C7 H28C 109.5
H28B C7 H28C 109.5
C4 C8 H27A 109.5
C4 C8 H27B 109.5
H27A C8 H27B 109.5
C4 C8 H27C 109.5
H27A C8 H27C 109.5
H27B C8 H27C 109.5
C6 C9 N2 112.49(17)
C6 C9 H19A 109.1
N2 C9 H19A 109.1
C6 C9 H19B 109.1
N2 C9 H19B 109.1
H19A C9 H19B 107.8
N2 C10 C11 105.29(17)
N2 C10 H17A 110.7
C11 C10 H17A 110.7
N2 C10 H17B 110.7
C11 C10 H17B 110.7
H17A C10 H17B 108.8
C10 C11 C12 105.01(18)
C10 C11 H16A 110.7
C12 C11 H16A 110.7
C10 C11 H16B 110.7
C12 C11 H16B 110.7
H16A C11 H16B 108.8
C13 C12 C11 104.96(17)
C13 C12 H15A 110.8
C11 C12 H15A 110.8
C13 C12 H15B 110.8
C11 C12 H15B 110.8
H15A C12 H15B 108.8
N2 C13 C12 104.90(16)
N2 C13 C14 112.37(16)
C12 C13 C14 113.14(17)
N2 C13 H14 108.8
C12 C13 H14 108.8
C14 C13 H14 108.8
N1 C14 C13 110.66(16)
N1 C14 C15 106.13(17)
C13 C14 C15 118.85(18)
N1 C14 H12 106.9
C13 C14 H12 106.9
C15 C14 H12 106.9
C16 C15 C14 105.76(18)
C16 C15 H11A 110.6
C14 C15 H11A 110.6
C16 C15 H11B 110.6
C14 C15 H11B 110.6
H11A C15 H11B 108.7
C17 C16 C15 102.85(18)
C17 C16 H10A 111.2
C15 C16 H10A 111.2
C17 C16 H10B 111.2
C15 C16 H10B 111.2
H10A C16 H10B 109.1
N1 C17 C16 105.42(18)
N1 C17 H9A 110.7
C16 C17 H9A 110.7
N1 C17 H9B 110.7
C16 C17 H9B 110.7
H9A C17 H9B 108.8
C19 C18 N1 113.27(18)
C19 C18 H8A 108.9
N1 C18 H8A 108.9
C19 C18 H8B 108.9
N1 C18 H8B 108.9
H8A C18 H8B 107.7
C20 C19 C24 120.3(2)
C20 C19 C18 121.7(2)
C24 C19 C18 117.98(19)
C21 C20 C19 120.9(2)
C21 C20 H3 119.5
C19 C20 H3 119.5
C20 C21 C22 117.9(2)
C20 C21 C25 120.9(2)
C22 C21 C25 121.2(2)
C23 C22 C21 122.6(2)
C23 C22 H5 118.7
C21 C22 H5 118.7
C22 C23 C24 118.7(2)
C22 C23 C26 121.4(2)
C24 C23 C26 119.95(19)
O1 C24 C19 120.26(19)
O1 C24 C23 120.1(2)
C19 C24 C23 119.6(2)
C21 C25 H30A 109.5
C21 C25 H30B 109.5
H30A C25 H30B 109.5
C21 C25 H30C 109.5
H30A C25 H30C 109.5
H30B C25 H30C 109.5
C23 C26 H31A 109.5
C23 C26 H31B 109.5
H31A C26 H31B 109.5
C23 C26 H31C 109.5
H31A C26 H31C 109.5
H31B C26 H31C 109.5
O4 C33 O3 119.2(2)
O4 C33 C35 120.2(2)
O3 C33 C35 120.6(2)
O4 C33 Fe1 63.24(12)
O3 C33 Fe1 57.08(11)
C35 C33 Fe1 168.33(18)
C33 C35 H35A 109.5
C33 C35 H35B 109.5
H35A C35 H35B 109.5
C33 C35 H35C 109.5
H35A C35 H35C 109.5
H35B C35 H35C 109.5

loop_
_geom_bond_atom_site_label_1
_geom_bond_atom_site_label_2
_geom_bond_distance
Fe1 O2 1.8944(15)
Fe1 O1 1.8955(15)
Fe1 O3 2.0652(16)
Fe1 N2 2.1588(18)
Fe1 O4 2.2010(15)
Fe1 N1 2.2726(18)
Fe1 C33 2.459(2)
O1 C24 1.341(3)
N1 C18 1.502(3)
N1 C17 1.505(3)
N1 C14 1.515(3)
C1 O2 1.332(3)
C1 C6 1.406(3)
C1 C2 1.408(3)
N2 C10 1.490(3)
N2 C13 1.497(2)
N2 C9 1.511(3)
C2 C3 1.391(4)
C2 C7 1.508(3)
O3 C33 1.272(3)
C3 C4 1.390(4)
C3 H23 0.9500
O4 C33 1.258(3)
C4 C5 1.384(3)
C4 C8 1.510(3)
C5 C6 1.394(3)
C5 H21 0.9500
C6 C9 1.502(3)
C7 H28A 0.9800
C7 H28B 0.9800
C7 H28C 0.9800
C8 H27A 0.9800
C8 H27B 0.9800
C8 H27C 0.9800
C9 H19A 0.9900
C9 H19B 0.9900
C10 C11 1.533(3)
C10 H17A 0.9900
C10 H17B 0.9900
C11 C12 1.548(3)
C11 H16A 0.9900
C11 H16B 0.9900
C12 C13 1.546(3)
C12 H15A 0.9900
C12 H15B 0.9900
C13 C14 1.546(3)
C13 H14 1.0000
C14 C15 1.550(3)
C14 H12 1.0000
C15 C16 1.529(3)
C15 H11A 0.9900
C15 H11B 0.9900
C16 C17 1.510(3)
C16 H10A 0.9900
C16 H10B 0.9900
C17 H9A 0.9900
C17 H9B 0.9900
C18 C19 1.500(3)
C18 H8A 0.9900
C18 H8B 0.9900
C19 C20 1.395(3)
C19 C24 1.399(3)
C20 C21 1.393(3)
C20 H3 0.9500
C21 C22 1.399(3)
C21 C25 1.509(3)
C22 C23 1.389(3)
C22 H5 0.9500
C23 C24 1.407(3)
C23 C26 1.507(3)
C25 H30A 0.9800
C25 H30B 0.9800
C25 H30C 0.9800
C26 H31A 0.9800
C26 H31B 0.9800
C26 H31C 0.9800
C33 C35 1.500(3)
C35 H35A 0.9800
C35 H35B 0.9800
C35 H35C 0.9800
